data_1566305
loop_
_publ_author_name
'Childs, Christian M.'
'Steele, Brad A.'
'Grivickas, Paulius'
'Zhang, Dongzhou'
'Crowhurst, Jonathan'
'Kuo, I-Feng W.'
'Bastea, Sorin'
'Clarke, Samantha M.'

_publ_section_title
;
 High-Pressure Investigation of 2,4,6-Trinitro-3-bromoanisole (TNBA):
 Structural Determination and Piezochromism
;
_journal_issue 2
_journal_name_full 'The Journal of Physical Chemistry C'
_journal_page_first 1176
_journal_page_last 1187
_journal_paper_doi 10.1021/acs.jpcc.1c08804
_journal_volume 126
_journal_year 2022
_chemical_formula_moiety 'C7 H4 Br N3 O7'
_chemical_formula_sum 'C7 H4 Br N3 O7'
_chemical_formula_weight 322.029
_chemical_name_systematic '2,4,6-Trinitro-3-Bromo Anisole (TNBA)'
_space_group_crystal_system monoclinic
_space_group_IT_number 14
_space_group_name_Hall '-P 2ybc'
_space_group_name_H-M_alt 'P 1 21/c 1'
_symmetry_Int_Tables_number 14
_atom_sites_solution_primary dual
_audit_creation_date 2021-12-12
_audit_creation_method
;
Olex2 1.5
(compiled 2021.12.09 svn.r5202d8cf for OlexSys, GUI svn.r6439)
;
_cell_angle_alpha 90
_cell_angle_beta 115.048(4)
_cell_angle_gamma 90
_cell_formula_units_Z 4
_cell_length_a 10.5476(6)
_cell_length_b 9.0500(4)
_cell_length_c 11.9209(4)
_cell_measurement_temperature 273.15
_cell_volume 1030.90(9)
_computing_molecular_graphics 'Olex2 1.5 (Dolomanov et al., 2009)'
_computing_publication_material 'Olex2 1.5 (Dolomanov et al., 2009)'
_computing_structure_refinement 'olex2.refine 1.5 (Bourhis et al., 2015)'
_computing_structure_solution 'SHELXT 2014/5 (Sheldrick, 2014)'
_diffrn_ambient_temperature 273.15
_diffrn_measured_fraction_theta_full 0.5578
_diffrn_measured_fraction_theta_max 0.4946
_diffrn_radiation_type synchrotron
_diffrn_radiation_wavelength 0.43409
_diffrn_reflns_av_R_equivalents 0.0465
_diffrn_reflns_av_unetI/netI 0.0695
_diffrn_reflns_Laue_measured_fraction_full 0.5578
_diffrn_reflns_Laue_measured_fraction_max 0.4946
_diffrn_reflns_limit_h_max 10
_diffrn_reflns_limit_h_min -9
_diffrn_reflns_limit_k_max 10
_diffrn_reflns_limit_k_min -10
_diffrn_reflns_limit_l_max 14
_diffrn_reflns_limit_l_min -14
_diffrn_reflns_number 2059
_diffrn_reflns_point_group_measured_fraction_full 0.5578
_diffrn_reflns_point_group_measured_fraction_max 0.4946
_diffrn_reflns_theta_full 15.0970
_diffrn_reflns_theta_max 15.78
_diffrn_reflns_theta_min 1.79
_exptl_absorpt_coefficient_mu 1.064
_exptl_absorpt_correction_T_max 0.7338
_exptl_absorpt_correction_T_min 0.5858
_exptl_absorpt_correction_type none
_exptl_absorpt_process_details 'SADABS-2016/2 (Bruker,2016/2) was used for absorption correction.'
_exptl_crystal_colour 'clear yellowish colourless'
_exptl_crystal_colour_lustre clear
_exptl_crystal_colour_modifier yellowish
_exptl_crystal_colour_primary colourless
_exptl_crystal_density_diffrn 2.075
_exptl_crystal_F_000 633.396
_refine_diff_density_max 0.9645
_refine_diff_density_min -0.8656
_refine_diff_density_rms 0.2241
_refine_ls_d_res_high 0.7981
_refine_ls_d_res_low 6.9365
_refine_ls_goodness_of_fit_ref 1.2772
_refine_ls_hydrogen_treatment constr
_refine_ls_matrix_type full
_refine_ls_number_constraints 6
_refine_ls_number_parameters 114
_refine_ls_number_reflns 1050
_refine_ls_number_restraints 0
_refine_ls_restrained_S_all 1.2772
_refine_ls_R_factor_all 0.1014
_refine_ls_R_factor_gt 0.0710
_refine_ls_shift/su_max 0.0006
_refine_ls_shift/su_mean 0.0001
_refine_ls_structure_factor_coef Fsqd
_refine_ls_weighting_details 'w=1/[\s^2^(Fo^2^)+(0.2P)^2^] where P=(Fo^2^+2Fc^2^)/3'
_refine_ls_weighting_scheme calc
_refine_ls_wR_factor_gt 0.2189
_refine_ls_wR_factor_ref 0.3090
_reflns_Friedel_coverage 0.0
_reflns_limit_h_max 10
_reflns_limit_h_min -10
_reflns_limit_k_max 10
_reflns_limit_k_min 0
_reflns_limit_l_max 14
_reflns_limit_l_min 0
_reflns_number_gt 777
_reflns_number_total 1050
_reflns_threshold_expression I>=2u(I)
_cod_data_source_file jp1c08804_si_001.cif
_cod_data_source_block julyp1_0m
_cod_database_code 1566305
_olex2_refinement_description
;
1. Fixed Uiso
 At 1.2 times of:
  All C(H) groups
 At 1.5 times of:
  All C(H,H,H) groups
2.a Aromatic/amide H refined with riding coordinates:
 C6(H6)
2.b Idealised Me refined as rotating group:
 C2(H2a,H2b,H2c)
;
_olex2_submission_original_sample_id '2,4,6-Trinitro-3-Bromo Anisole (TNBA)'
_olex2_submission_special_instructions 'No special instructions were received'

loop_
_space_group_symop_id
_space_group_symop_operation_xyz
1 x,y,z
2 -x,y+1/2,-z+1/2
3 -x,-y,-z
4 x,-y-1/2,z-1/2

loop_
_atom_site_label
_atom_site_type_symbol
_atom_site_fract_x
_atom_site_fract_y
_atom_site_fract_z
_atom_site_U_iso_or_equiv
_atom_site_adp_type
_atom_site_occupancy
_atom_site_refinement_flags_posn
Br Br 0.05082(19) 0.28468(16) 0.31193(13) 0.0503(9) Uani 1.000000 .
O1 O 0.2585(18) 0.5879(15) 0.3976(12) 0.088(5) Uani 1.000000 .
O3 O 0.3698(11) 0.5888(10) 0.6859(8) 0.039(2) Uani 1.000000 .
O4 O 0.1519(17) -0.0138(11) 0.4135(11) 0.069(4) Uani 1.000000 .
O5 O 0.4311(14) 0.2491(13) 0.9330(10) 0.060(4) Uani 1.000000 .
O6 O 0.1403(15) -0.0580(12) 0.5865(12) 0.072(4) Uani 1.000000 .
O7 O 0.091(2) 0.6313(14) 0.4534(14) 0.095(6) Uani 1.000000 .
O8 O 0.5486(12) 0.4184(12) 0.8922(10) 0.053(3) Uani 1.000000 .
N1 N 0.1635(16) 0.0218(13) 0.5149(12) 0.046(3) Uiso 1.000000 .
N2 N 0.4460(16) 0.3322(14) 0.8593(13) 0.051(3) Uiso 1.000000 .
N3 N 0.1825(14) 0.5606(13) 0.4516(11) 0.042(3) Uiso 1.000000 .
C1 C 0.1715(17) 0.2948(12) 0.4791(14) 0.032(3) Uiso 1.000000 .
C2 C 0.3443(15) 0.6605(14) 0.7751(12) 0.035(3) Uiso 1.000000 .
H2a H 0.247(2) 0.685(9) 0.743(3) 0.053(5) Uiso 1.000000 GR
H2b H 0.369(10) 0.597(4) 0.846(4) 0.053(5) Uiso 1.000000 GR
H2c H 0.399(8) 0.749(6) 0.799(7) 0.053(5) Uiso 1.000000 GR
C3 C 0.3292(15) 0.4488(14) 0.6581(12) 0.038(3) Uiso 1.000000 .
C4 C 0.2282(16) 0.4291(14) 0.5307(13) 0.035(3) Uiso 1.000000 .
C5 C 0.2177(14) 0.1726(13) 0.5621(12) 0.027(3) Uiso 1.000000 .
C6 C 0.2969(16) 0.1877(14) 0.6842(13) 0.033(3) Uiso 1.000000 .
H6 H 0.3142(16) 0.1067(14) 0.7366(13) 0.040(4) Uiso 1.000000 R
C7 C 0.3543(16) 0.3282(14) 0.7328(13) 0.037(3) Uiso 1.000000 .

loop_
_atom_site_aniso_label
_atom_site_aniso_U_11
_atom_site_aniso_U_22
_atom_site_aniso_U_33
_atom_site_aniso_U_12
_atom_site_aniso_U_13
_atom_site_aniso_U_23
Br 0.0559(17) 0.0588(14) 0.0296(12) -0.0052(6) 0.0117(12) 0.0031(6)
O1 0.128(16) 0.070(8) 0.069(9) -0.026(8) 0.045(12) 0.005(7)
O3 0.033(7) 0.050(5) 0.028(5) -0.023(4) 0.009(6) -0.019(4)
O4 0.116(12) 0.039(6) 0.057(7) -0.003(6) 0.043(9) -0.016(5)
O5 0.051(10) 0.091(8) 0.034(8) -0.017(7) 0.014(8) 0.015(7)
O6 0.100(13) 0.048(6) 0.090(10) -0.017(6) 0.060(11) 0.005(6)
O7 0.154(17) 0.060(8) 0.093(11) 0.037(9) 0.073(13) 0.036(8)
O8 0.029(8) 0.071(7) 0.032(6) -0.013(5) -0.012(7) -0.008(5)

loop_
_atom_type_symbol
_atom_type_scat_dispersion_real
_atom_type_scat_dispersion_imag
_atom_type_scat_Cromer_Mann_a1
_atom_type_scat_Cromer_Mann_a2
_atom_type_scat_Cromer_Mann_a3
_atom_type_scat_Cromer_Mann_a4
_atom_type_scat_Cromer_Mann_b1
_atom_type_scat_Cromer_Mann_b2
_atom_type_scat_Cromer_Mann_b3
_atom_type_scat_Cromer_Mann_b4
_atom_type_scat_Cromer_Mann_c
_atom_type_scat_source
_atom_type_scat_dispersion_source
Br 0.31040 1.08550 17.17890 5.23580 5.63770 3.98510 2.17230 16.57960 0.26090 41.43280 2.95570 'International Tables Volume C Table 6.1.1.4 (pp. 500-502)' custom
C 0.00020 0.00050 2.31000 1.02000 1.58860 0.86500 20.84390 10.20750 0.56870 51.65120 0.21560 'International Tables Volume C Table 6.1.1.4 (pp. 500-502)' custom
H -0.00000 0.00000 0.49300 0.32291 0.14019 0.04081 10.51090 26.12570 3.14236 57.79970 0.00304 'International Tables Volume C Table 6.1.1.4 (pp. 500-502)' custom
N 0.00100 0.00100 12.21260 3.13220 2.01250 1.16630 0.00570 9.89330 28.99750 0.58260 -11.52900 'International Tables Volume C Table 6.1.1.4 (pp. 500-502)' custom
O 0.00250 0.00200 3.04850 2.28680 1.54630 0.86700 13.27710 5.70110 0.32390 32.90890 0.25080 'International Tables Volume C Table 6.1.1.4 (pp. 500-502)' custom

loop_
_geom_angle_atom_site_label_1
_geom_angle_atom_site_label_2
_geom_angle_atom_site_label_3
_geom_angle
_geom_angle_site_symmetry_1
_geom_angle_site_symmetry_3
_geom_angle_publ_flag
C3 O3 C2 119.7(9) . . ?
O6 N1 O4 125.3(12) . . ?
C5 N1 O4 118.8(11) . . ?
C5 N1 O6 115.8(11) . . ?
O8 N2 O5 121.1(15) . . ?
C7 N2 O5 121.3(13) . . ?
C7 N2 O8 117.5(12) . . ?
O7 N3 O1 128.1(14) . . ?
C4 N3 O1 112.6(13) . . ?
C4 N3 O7 119.0(11) . . ?
C4 C1 Br 119.6(10) . . ?
C5 C1 Br 125.7(10) . . ?
C5 C1 C4 114.7(14) . . ?
H2a C2 O3 109.5 . . ?
H2b C2 O3 109.5 . . ?
H2b C2 H2a 109.5 . . ?
H2c C2 O3 109.5 . . ?
H2c C2 H2a 109.5 . . ?
H2c C2 H2b 109.5 . . ?
C4 C3 O3 113.1(11) . . ?
C7 C3 O3 130.3(13) . . ?
C7 C3 C4 116.1(13) . . ?
C1 C4 N3 117.7(13) . . ?
C3 C4 N3 118.0(11) . . ?
C3 C4 C1 124.3(13) . . ?
C1 C5 N1 118.9(12) . . ?
C6 C5 N1 117.7(11) . . ?
C6 C5 C1 123.1(12) . . ?
H6 C6 C5 120.2(7) . . ?
C7 C6 C5 119.7(12) . . ?
C7 C6 H6 120.2(8) . . ?
C3 C7 N2 122.4(13) . . ?
C6 C7 N2 116.2(12) . . ?
C6 C7 C3 121.3(14) . . ?

loop_
_geom_bond_atom_site_label_1
_geom_bond_atom_site_label_2
_geom_bond_distance
_geom_bond_site_symmetry_2
_geom_bond_publ_flag
Br C1 1.858(16) . ?
O1 N3 1.247(16) . ?
O3 C2 1.366(14) . ?
O3 C3 1.334(16) . ?
O4 N1 1.206(15) . ?
O5 N2 1.216(15) . ?
O6 N1 1.219(14) . ?
O7 N3 1.161(17) . ?
O8 N2 1.255(17) . ?
N1 C5 1.495(18) . ?
N2 C7 1.41(2) . ?
N3 C4 1.468(19) . ?
C1 C4 1.379(19) . ?
C1 C5 1.426(19) . ?
C2 H2a 0.9600 . ?
C2 H2b 0.9600 . ?
C2 H2c 0.9600 . ?
C3 C4 1.450(19) . ?
C3 C7 1.362(19) . ?
C5 C6 1.343(19) . ?
C6 H6 0.9300 . ?
C6 C7 1.422(19) . ?

loop_
_geom_torsion_atom_site_label_1
_geom_torsion_atom_site_label_2
_geom_torsion_atom_site_label_3
_geom_torsion_atom_site_label_4
_geom_torsion
_geom_torsion_site_symmetry_1
_geom_torsion_site_symmetry_2
_geom_torsion_site_symmetry_3
_geom_torsion_site_symmetry_4
_geom_torsion_publ_flag
Br C1 C4 N3 3.9(12) . . . . ?
Br C1 C4 C3 -176.5(9) . . . . ?
Br C1 C5 N1 -1.8(13) . . . . ?
Br C1 C5 C6 -174.9(11) . . . . ?
O1 N3 C4 C1 -91.2(12) . . . . ?
O1 N3 C4 C3 89.2(12) . . . . ?
O3 C3 C4 N3 -1.2(12) . . . . ?
O3 C3 C4 C1 179.2(10) . . . . ?
O3 C3 C7 N2 -6.8(18) . . . . ?
O3 C3 C7 C6 178.1(14) . . . . ?
O4 N1 C5 C1 40.8(17) . . . . ?
O4 N1 C5 C6 -145.8(15) . . . . ?
O5 N2 C7 C3 152.6(14) . . . . ?
O5 N2 C7 C6 -32.1(16) . . . . ?
O6 N1 C5 C1 -142.4(13) . . . . ?
O6 N1 C5 C6 31.1(15) . . . . ?
O7 N3 C4 C1 94.7(17) . . . . ?
O7 N3 C4 C3 -84.9(16) . . . . ?
O8 N2 C7 C3 -31.6(15) . . . . ?
O8 N2 C7 C6 143.7(12) . . . . ?
N1 C5 C1 C4 -179.4(12) . . . . ?
N1 C5 C6 C7 178.1(11) . . . . ?
N2 C7 C3 C4 -177.8(12) . . . . ?
N2 C7 C6 C5 -174.6(11) . . . . ?
N3 C4 C1 C5 -178.3(12) . . . . ?
N3 C4 C3 C7 171.3(12) . . . . ?
C1 C4 C3 C7 -8.3(15) . . . . ?
C1 C5 C6 C7 -8.7(15) . . . . ?
C3 C7 C6 C5 0.8(16) . . . . ?
